data_4340903
loop_
_publ_author_name
'Uhl, Werner'
'Appelt, Christian'
'Wollschl\"ager, Agnes'
'Hepp, Alexander'
'W\"urthwein, Ernst-Ulrich'

_publ_section_title
;
 An Al/P-Based Frustrated Lewis Pair as an Efficient Ambiphilic Ligand:
 Coordination of Boron Trihalides, Rearrangement, and Formation of HBX2
 Complexes (X = Br, I).
;
_journal_issue 17
_journal_name_full 'Inorganic chemistry'
_journal_page_first 8991
_journal_page_last 8999
_journal_paper_doi 10.1021/ic5009126
_journal_volume 53
_journal_year 2014
_chemical_formula_sum 'C34 H46 Al B Cl3 P'
_chemical_formula_weight 629.82
_chemical_name_systematic
;
 ?
;
_space_group_crystal_system trigonal
_space_group_IT_number 148
_space_group_name_Hall '-R 3'
_space_group_name_H-M_alt 'R -3 :H'
_symmetry_space_group_name_Hall '-R 3'
_symmetry_space_group_name_H-M 'R -3 :H'
_atom_sites_solution_hydrogens geom
_audit_creation_method SHELXL-2013
_cell_angle_alpha 90
_cell_angle_beta 90
_cell_angle_gamma 120
_cell_formula_units_Z 18
_cell_length_a 44.024(6)
_cell_length_b 44.024(6)
_cell_length_c 9.6649(19)
_cell_measurement_reflns_used 19072
_cell_measurement_temperature 153(2)
_cell_measurement_theta_max 28.26
_cell_measurement_theta_min 1.60
_cell_volume 16222(4)
_computing_cell_refinement 'Bruker SAINT+'
_computing_data_collection 'Bruker SMART'
_computing_data_reduction 'Bruker SHELXTL'
_computing_molecular_graphics 'Bruker SHELXTL'
_computing_publication_material 'Bruker SHELXTL'
_computing_structure_refinement 'SHELXL-2013 (Sheldrick, 2013)'
_computing_structure_solution 'SHELXS-2013 (Sheldrick, 2013)'
_diffrn_ambient_temperature 153(2)
_diffrn_measured_fraction_theta_full 1.000
_diffrn_measured_fraction_theta_max 0.993
_diffrn_measurement_device_type 'imaging plate detector system'
_diffrn_measurement_method 'omega scans'
_diffrn_radiation_type MoK\a
_diffrn_radiation_wavelength 0.71073
_diffrn_reflns_av_R_equivalents 0.0758
_diffrn_reflns_av_unetI/netI 0.0918
_diffrn_reflns_Laue_measured_fraction_full 1.000
_diffrn_reflns_Laue_measured_fraction_max 0.993
_diffrn_reflns_limit_h_max 53
_diffrn_reflns_limit_h_min -57
_diffrn_reflns_limit_k_max 52
_diffrn_reflns_limit_k_min -57
_diffrn_reflns_limit_l_max 12
_diffrn_reflns_limit_l_min -12
_diffrn_reflns_number 40506
_diffrn_reflns_point_group_measured_fraction_full 1.000
_diffrn_reflns_point_group_measured_fraction_max 0.993
_diffrn_reflns_theta_full 25.242
_diffrn_reflns_theta_max 27.970
_diffrn_reflns_theta_min 1.602
_diffrn_source 'fine-focus sealed tube'
_exptl_absorpt_coefficient_mu 0.344
_exptl_absorpt_correction_type empirical
_exptl_absorpt_process_details Stoe_decay'/Sqeeze
_exptl_crystal_colour colourless
_exptl_crystal_density_diffrn 1.160
_exptl_crystal_description block
_exptl_crystal_F_000 6012
_exptl_crystal_size_max 0.140
_exptl_crystal_size_mid 0.130
_exptl_crystal_size_min 0.120
_exptl_transmission_factor_max 0.998
_exptl_transmission_factor_min 0.997
_platon_squeeze_details
;
;
_refine_diff_density_max 0.386
_refine_diff_density_min -0.387
_refine_diff_density_rms 0.056
_refine_ls_extinction_coef 0.00011(2)
_refine_ls_extinction_expression Fc^*^=kFc[1+0.001xFc^2^\l^3^/sin(2\q)]^-1/4^
_refine_ls_extinction_method SHELXL
_refine_ls_goodness_of_fit_ref 0.893
_refine_ls_hydrogen_treatment constr
_refine_ls_matrix_type full
_refine_ls_number_parameters 374
_refine_ls_number_reflns 8642
_refine_ls_number_restraints 0
_refine_ls_restrained_S_all 0.893
_refine_ls_R_factor_all 0.1037
_refine_ls_R_factor_gt 0.0480
_refine_ls_shift/su_max 0.001
_refine_ls_shift/su_mean 0.000
_refine_ls_structure_factor_coef Fsqd
_refine_ls_weighting_details 'w=1/[\s^2^(Fo^2^)+(0.0432P)^2^] where P=(Fo^2^+2Fc^2^)/3'
_refine_ls_weighting_scheme calc
_refine_ls_wR_factor_gt 0.0878
_refine_ls_wR_factor_ref 0.1002
_reflns_Friedel_coverage 0.000
_reflns_number_gt 5186
_reflns_number_total 8642
_reflns_threshold_expression 'I > 2\s(I)'
_cod_data_source_file ic5009126_si_006.cif
_cod_data_source_block sad
_cod_depositor_comments 'Adding full bibliography for 4340901--4340904.cif.'
_cod_original_cell_volume 16222(6)
_cod_database_code 4340903
_shelx_space_group_comment
;
The symmetry employed for this shelxl refinement is uniquely defined
by the following loop, which should always be used as a source of
symmetry information in preference to the above space-group names.
They are only intended as comments.
;
_shelx_estimated_absorpt_t_min 0.953
_shelx_estimated_absorpt_t_max 0.960
_shelxl_version_number 2013-4

loop_
_space_group_symop_operation_xyz
'x, y, z'
'-y, x-y, z'
'-x+y, -x, z'
'x+2/3, y+1/3, z+1/3'
'-y+2/3, x-y+1/3, z+1/3'
'-x+y+2/3, -x+1/3, z+1/3'
'x+1/3, y+2/3, z+2/3'
'-y+1/3, x-y+2/3, z+2/3'
'-x+y+1/3, -x+2/3, z+2/3'
'-x, -y, -z'
'y, -x+y, -z'
'x-y, x, -z'
'-x+2/3, -y+1/3, -z+1/3'
'y+2/3, -x+y+1/3, -z+1/3'
'x-y+2/3, x+1/3, -z+1/3'
'-x+1/3, -y+2/3, -z+2/3'
'y+1/3, -x+y+2/3, -z+2/3'
'x-y+1/3, x+2/3, -z+2/3'

loop_
_atom_site_label
_atom_site_type_symbol
_atom_site_fract_x
_atom_site_fract_y
_atom_site_fract_z
_atom_site_U_iso_or_equiv
_atom_site_adp_type
_atom_site_occupancy
_atom_site_site_symmetry_order
_atom_site_calc_flag
_atom_site_refinement_flags_posn
_atom_site_refinement_flags_adp
C1 C 0.21449(6) 0.03689(6) 0.6975(2) 0.0240(5) Uani 1 1 d . .
C2 C 0.19598(6) 0.02918(6) 0.5779(2) 0.0260(5) Uani 1 1 d . .
H2 H 0.2082 0.0431 0.4986 0.031 Uiso 1 1 calc R U
C31 C 0.15949(7) 0.00200(7) 0.5569(2) 0.0275(5) Uani 1 1 d . .
C32 C 0.14029(7) 0.00562(8) 0.4495(2) 0.0356(6) Uani 1 1 d . .
H32 H 0.1514 0.0258 0.3903 0.043 Uiso 1 1 calc R U
C33 C 0.10583(8) -0.01914(9) 0.4270(3) 0.0503(8) Uani 1 1 d . .
H33 H 0.0929 -0.0160 0.3540 0.060 Uiso 1 1 calc R U
C34 C 0.08989(8) -0.04864(9) 0.5101(3) 0.0573(10) Uani 1 1 d . .
H34 H 0.0657 -0.0659 0.4956 0.069 Uiso 1 1 calc R U
C35 C 0.10873(9) -0.05333(9) 0.6137(3) 0.0559(9) Uani 1 1 d . .
H35 H 0.0978 -0.0741 0.6700 0.067 Uiso 1 1 calc R U
C36 C 0.14333(8) -0.02827(7) 0.6365(3) 0.0400(7) Uani 1 1 d . .
H36 H 0.1563 -0.0318 0.7081 0.048 Uiso 1 1 calc R U
Al1 Al 0.19223(2) 0.02360(2) 0.89011(7) 0.02628(17) Uani 1 1 d . .
C4 C 0.15150(7) 0.03124(7) 0.9297(2) 0.0331(6) Uani 1 1 d . .
C41 C 0.15764(11) 0.05111(11) 1.0675(3) 0.0672(11) Uani 1 1 d . .
H41A H 0.1778 0.0741 1.0591 0.081 Uiso 1 1 calc R U
H41B H 0.1615 0.0385 1.1399 0.081 Uiso 1 1 calc R U
H41C H 0.1374 0.0531 1.0893 0.081 Uiso 1 1 calc R U
C42 C 0.14653(10) 0.05350(10) 0.8221(3) 0.0583(10) Uani 1 1 d . .
H42A H 0.1413 0.0418 0.7342 0.070 Uiso 1 1 calc R U
H42B H 0.1677 0.0758 0.8146 0.070 Uiso 1 1 calc R U
H42C H 0.1275 0.0570 0.8493 0.070 Uiso 1 1 calc R U
C43 C 0.11725(10) -0.00279(10) 0.9491(6) 0.0857(14) Uani 1 1 d . .
H43A H 0.0997 0.0022 0.9824 0.103 Uiso 1 1 calc R U
H43B H 0.1205 -0.0172 1.0150 0.103 Uiso 1 1 calc R U
H43C H 0.1099 -0.0149 0.8622 0.103 Uiso 1 1 calc R U
C5 C 0.19599(8) -0.01225(7) 1.0085(2) 0.0351(6) Uani 1 1 d . .
C51 C 0.19599(13) -0.00335(11) 1.1618(3) 0.0744(13) Uani 1 1 d . .
H51A H 0.1990 -0.0197 1.2176 0.089 Uiso 1 1 calc R U
H51B H 0.1741 -0.0048 1.1846 0.089 Uiso 1 1 calc R U
H51C H 0.2149 0.0200 1.1793 0.089 Uiso 1 1 calc R U
C52 C 0.16475(10) -0.04918(9) 0.9861(4) 0.0617(10) Uani 1 1 d . .
H52A H 0.1640 -0.0558 0.8910 0.074 Uiso 1 1 calc R U
H52B H 0.1434 -0.0494 1.0089 0.074 Uiso 1 1 calc R U
H52C H 0.1672 -0.0655 1.0444 0.074 Uiso 1 1 calc R U
C53 C 0.22893(10) -0.01421(11) 0.9829(4) 0.0633(10) Uani 1 1 d . .
H53A H 0.2492 0.0083 1.0007 0.076 Uiso 1 1 calc R U
H53B H 0.2293 -0.0208 0.8885 0.076 Uiso 1 1 calc R U
H53C H 0.2292 -0.0314 1.0434 0.076 Uiso 1 1 calc R U
P1 P 0.26065(2) 0.06857(2) 0.67457(5) 0.02320(14) Uani 1 1 d . .
C61 C 0.28748(6) 0.04830(6) 0.6356(2) 0.0248(5) Uani 1 1 d . .
C62 C 0.27407(7) 0.01214(7) 0.6117(2) 0.0266(5) Uani 1 1 d . .
C63 C 0.29758(7) 0.00016(7) 0.5921(2) 0.0288(6) Uani 1 1 d . .
H63 H 0.2883 -0.0245 0.5778 0.035 Uiso 1 1 calc R U
C64 C 0.33368(7) 0.02198(7) 0.5920(2) 0.0309(6) Uani 1 1 d . .
C65 C 0.34612(7) 0.05723(7) 0.6098(2) 0.0312(6) Uani 1 1 d . .
H65 H 0.3710 0.0729 0.6076 0.037 Uiso 1 1 calc R U
C66 C 0.32435(7) 0.07129(7) 0.6310(2) 0.0280(5) Uani 1 1 d . .
C621 C 0.23599(7) -0.01522(7) 0.5940(3) 0.0350(6) Uani 1 1 d . .
H62A H 0.2270 -0.0102 0.5120 0.042 Uiso 1 1 calc R U
H62B H 0.2229 -0.0149 0.6730 0.042 Uiso 1 1 calc R U
H62C H 0.2338 -0.0379 0.5858 0.042 Uiso 1 1 calc R U
C641 C 0.35816(8) 0.00796(9) 0.5699(3) 0.0421(7) Uani 1 1 d . .
H64A H 0.3733 0.0198 0.4931 0.051 Uiso 1 1 calc R U
H64B H 0.3448 -0.0167 0.5508 0.051 Uiso 1 1 calc R U
H64C H 0.3720 0.0118 0.6517 0.051 Uiso 1 1 calc R U
C661 C 0.34224(7) 0.11069(7) 0.6392(3) 0.0363(6) Uani 1 1 d . .
H66A H 0.3541 0.1184 0.7265 0.044 Uiso 1 1 calc R U
H66B H 0.3251 0.1179 0.6310 0.044 Uiso 1 1 calc R U
H66C H 0.3590 0.1208 0.5655 0.044 Uiso 1 1 calc R U
C71 C 0.26504(6) 0.09786(6) 0.5305(2) 0.0248(5) Uani 1 1 d . .
C72 C 0.27847(7) 0.09600(6) 0.3982(2) 0.0261(5) Uani 1 1 d . .
C73 C 0.28505(7) 0.12206(7) 0.3019(2) 0.0277(5) Uani 1 1 d . .
H73 H 0.2945 0.1211 0.2136 0.033 Uiso 1 1 calc R U
C74 C 0.27862(7) 0.14926(7) 0.3268(2) 0.0285(5) Uani 1 1 d . .
C75 C 0.26226(7) 0.14849(7) 0.4502(2) 0.0281(5) Uani 1 1 d . .
H75 H 0.2557 0.1659 0.4665 0.034 Uiso 1 1 calc R U
C76 C 0.25505(6) 0.12325(7) 0.5515(2) 0.0259(5) Uani 1 1 d . .
C721 C 0.28460(9) 0.06723(8) 0.3474(2) 0.0382(7) Uani 1 1 d . .
H72A H 0.2837 0.0665 0.2481 0.046 Uiso 1 1 calc R U
H72B H 0.2668 0.0452 0.3838 0.046 Uiso 1 1 calc R U
H72C H 0.3072 0.0717 0.3777 0.046 Uiso 1 1 calc R U
C741 C 0.28908(8) 0.17818(8) 0.2227(3) 0.0400(7) Uani 1 1 d . .
H74A H 0.3140 0.1935 0.2254 0.048 Uiso 1 1 calc R U
H74B H 0.2777 0.1913 0.2444 0.048 Uiso 1 1 calc R U
H74C H 0.2822 0.1683 0.1318 0.048 Uiso 1 1 calc R U
C761 C 0.23391(8) 0.12370(7) 0.6739(2) 0.0352(6) Uani 1 1 d . .
H76A H 0.2465 0.1459 0.7203 0.042 Uiso 1 1 calc R U
H76B H 0.2301 0.1053 0.7368 0.042 Uiso 1 1 calc R U
H76C H 0.2117 0.1202 0.6423 0.042 Uiso 1 1 calc R U
B1 B 0.27922(8) 0.09264(8) 0.8618(3) 0.0318(7) Uani 1 1 d . .
Cl1 Cl 0.23847(2) 0.07841(2) 0.97716(6) 0.03666(17) Uani 1 1 d . .
Cl2 Cl 0.30266(2) 0.14014(2) 0.85935(6) 0.03773(16) Uani 1 1 d . .
Cl3 Cl 0.30457(2) 0.07527(2) 0.94573(6) 0.03999(17) Uani 1 1 d . .

loop_
_atom_site_aniso_label
_atom_site_aniso_U_11
_atom_site_aniso_U_22
_atom_site_aniso_U_33
_atom_site_aniso_U_23
_atom_site_aniso_U_13
_atom_site_aniso_U_12
C1 0.0263(13) 0.0226(13) 0.0214(10) -0.0003(9) 0.0007(9) 0.0111(11)
C2 0.0291(14) 0.0286(14) 0.0191(10) 0.0007(9) 0.0030(9) 0.0137(12)
C31 0.0286(14) 0.0292(14) 0.0203(10) -0.0046(9) -0.0011(9) 0.0111(12)
C32 0.0362(16) 0.0395(17) 0.0290(12) -0.0026(11) -0.0036(11) 0.0174(14)
C33 0.0401(19) 0.066(2) 0.0374(14) -0.0119(14) -0.0143(13) 0.0210(17)
C34 0.0314(18) 0.061(2) 0.0474(17) -0.0164(15) -0.0029(13) -0.0010(16)
C35 0.050(2) 0.045(2) 0.0379(15) 0.0022(13) 0.0034(14) -0.0026(16)
C36 0.0408(17) 0.0360(16) 0.0295(12) 0.0024(11) -0.0020(11) 0.0089(14)
Al1 0.0305(4) 0.0279(4) 0.0203(3) 0.0019(3) 0.0037(3) 0.0145(4)
C4 0.0329(15) 0.0340(15) 0.0328(12) 0.0039(10) 0.0088(10) 0.0172(13)
C41 0.085(3) 0.111(3) 0.0377(16) -0.0070(18) 0.0083(16) 0.073(3)
C42 0.069(2) 0.091(3) 0.0450(17) 0.0201(17) 0.0174(15) 0.063(2)
C43 0.049(2) 0.048(2) 0.157(4) -0.001(2) 0.037(3) 0.022(2)
C5 0.0461(17) 0.0389(16) 0.0233(11) 0.0037(10) 0.0035(10) 0.0236(14)
C51 0.145(4) 0.082(3) 0.0262(14) 0.0044(15) -0.0051(18) 0.079(3)
C52 0.066(2) 0.043(2) 0.072(2) 0.0189(16) -0.0074(18) 0.0234(19)
C53 0.065(2) 0.076(3) 0.067(2) 0.0356(19) 0.0159(18) 0.049(2)
P1 0.0264(3) 0.0233(3) 0.0172(2) -0.0018(2) 0.0004(2) 0.0104(3)
C61 0.0291(14) 0.0288(14) 0.0156(9) 0.0004(8) 0.0003(8) 0.0139(11)
C62 0.0331(14) 0.0297(14) 0.0154(9) 0.0012(9) 0.0001(9) 0.0145(12)
C63 0.0370(15) 0.0351(15) 0.0175(10) -0.0022(9) -0.0016(9) 0.0204(13)
C64 0.0384(16) 0.0487(17) 0.0135(9) -0.0023(10) -0.0026(9) 0.0277(14)
C65 0.0257(14) 0.0429(17) 0.0191(10) -0.0004(10) -0.0004(9) 0.0127(13)
C66 0.0291(14) 0.0340(15) 0.0177(10) -0.0016(9) -0.0001(9) 0.0133(12)
C621 0.0352(16) 0.0274(15) 0.0423(14) -0.0048(11) 0.0006(11) 0.0156(13)
C641 0.0453(18) 0.066(2) 0.0275(12) -0.0082(12) -0.0052(11) 0.0368(17)
C661 0.0264(15) 0.0362(16) 0.0370(13) 0.0000(11) 0.0023(10) 0.0087(13)
C71 0.0264(13) 0.0244(13) 0.0199(10) -0.0013(9) -0.0005(9) 0.0098(11)
C72 0.0286(14) 0.0262(13) 0.0229(10) -0.0026(9) -0.0018(9) 0.0134(11)
C73 0.0296(14) 0.0319(14) 0.0191(10) -0.0019(9) -0.0013(9) 0.0136(12)
C74 0.0287(14) 0.0292(14) 0.0236(11) -0.0015(9) -0.0067(9) 0.0115(12)
C75 0.0272(14) 0.0268(14) 0.0315(12) -0.0041(10) -0.0040(10) 0.0143(12)
C76 0.0239(13) 0.0271(13) 0.0241(11) -0.0037(9) -0.0021(9) 0.0109(11)
C721 0.062(2) 0.0441(17) 0.0181(10) -0.0018(10) 0.0025(11) 0.0336(16)
C741 0.0506(19) 0.0425(18) 0.0312(12) 0.0036(11) -0.0042(12) 0.0265(15)
C761 0.0413(17) 0.0382(16) 0.0317(12) 0.0012(11) 0.0073(11) 0.0240(14)
B1 0.0332(17) 0.0346(17) 0.0206(12) -0.0060(11) -0.0007(11) 0.0116(14)
Cl1 0.0388(4) 0.0377(4) 0.0230(3) -0.0078(2) 0.0051(2) 0.0113(3)
Cl2 0.0388(4) 0.0301(4) 0.0346(3) -0.0087(3) -0.0019(3) 0.0100(3)
Cl3 0.0497(4) 0.0504(4) 0.0229(3) -0.0037(3) -0.0072(3) 0.0274(4)

loop_
_atom_type_symbol
_atom_type_description
_atom_type_scat_dispersion_real
_atom_type_scat_dispersion_imag
_atom_type_scat_source
C C 0.0033 0.0016 'International Tables Vol C Tables 4.2.6.8 and 6.1.1.4'
H H 0.0000 0.0000 'International Tables Vol C Tables 4.2.6.8 and 6.1.1.4'
B B 0.0013 0.0007 'International Tables Vol C Tables 4.2.6.8 and 6.1.1.4'
Al Al 0.0645 0.0514 'International Tables Vol C Tables 4.2.6.8 and 6.1.1.4'
P P 0.1023 0.0942 'International Tables Vol C Tables 4.2.6.8 and 6.1.1.4'
Cl Cl 0.1484 0.1585 'International Tables Vol C Tables 4.2.6.8 and 6.1.1.4'

loop_
_geom_angle_atom_site_label_1
_geom_angle_atom_site_label_2
_geom_angle_atom_site_label_3
_geom_angle
C2 C1 P1 113.00(17)
C2 C1 Al1 124.16(19)
P1 C1 Al1 121.51(12)
C1 C2 C31 127.0(2)
C1 C2 H2 116.5
C31 C2 H2 116.5
C36 C31 C32 118.2(2)
C36 C31 C2 122.4(2)
C32 C31 C2 119.4(2)
C33 C32 C31 121.2(3)
C33 C32 H32 119.4
C31 C32 H32 119.4
C32 C33 C34 119.7(3)
C32 C33 H33 120.2
C34 C33 H33 120.2
C35 C34 C33 120.1(3)
C35 C34 H34 120.0
C33 C34 H34 120.0
C36 C35 C34 120.1(3)
C36 C35 H35 119.9
C34 C35 H35 119.9
C35 C36 C31 120.7(3)
C35 C36 H36 119.7
C31 C36 H36 119.7
C4 Al1 C5 116.68(11)
C4 Al1 C1 117.55(10)
C5 Al1 C1 121.53(10)
C4 Al1 Cl1 98.25(9)
C5 Al1 Cl1 103.12(9)
C1 Al1 Cl1 89.27(7)
C43 C4 C42 109.3(3)
C43 C4 C41 105.1(3)
C42 C4 C41 105.5(3)
C43 C4 Al1 112.7(2)
C42 C4 Al1 113.83(18)
C41 C4 Al1 109.9(2)
C4 C41 H41A 109.5
C4 C41 H41B 109.5
H41A C41 H41B 109.5
C4 C41 H41C 109.5
H41A C41 H41C 109.5
H41B C41 H41C 109.5
C4 C42 H42A 109.5
C4 C42 H42B 109.5
H42A C42 H42B 109.5
C4 C42 H42C 109.5
H42A C42 H42C 109.5
H42B C42 H42C 109.5
C4 C43 H43A 109.5
C4 C43 H43B 109.5
H43A C43 H43B 109.5
C4 C43 H43C 109.5
H43A C43 H43C 109.5
H43B C43 H43C 109.5
C53 C5 C52 107.1(3)
C53 C5 C51 107.1(3)
C52 C5 C51 107.0(3)
C53 C5 Al1 114.00(19)
C52 C5 Al1 111.60(19)
C51 C5 Al1 109.7(2)
C5 C51 H51A 109.5
C5 C51 H51B 109.5
H51A C51 H51B 109.5
C5 C51 H51C 109.5
H51A C51 H51C 109.5
H51B C51 H51C 109.5
C5 C52 H52A 109.5
C5 C52 H52B 109.5
H52A C52 H52B 109.5
C5 C52 H52C 109.5
H52A C52 H52C 109.5
H52B C52 H52C 109.5
C5 C53 H53A 109.5
C5 C53 H53B 109.5
H53A C53 H53B 109.5
C5 C53 H53C 109.5
H53A C53 H53C 109.5
H53B C53 H53C 109.5
C1 P1 C61 113.34(11)
C1 P1 C71 108.41(11)
C61 P1 C71 108.45(10)
C1 P1 B1 107.09(11)
C61 P1 B1 104.16(12)
C71 P1 B1 115.51(12)
C62 C61 C66 118.8(2)
C62 C61 P1 124.88(19)
C66 C61 P1 116.27(19)
C63 C62 C61 118.6(2)
C63 C62 C621 115.0(2)
C61 C62 C621 126.2(2)
C64 C63 C62 123.4(2)
C64 C63 H63 118.3
C62 C63 H63 118.3
C65 C64 C63 117.0(2)
C65 C64 C641 121.3(3)
C63 C64 C641 121.7(3)
C64 C65 C66 123.1(2)
C64 C65 H65 118.4
C66 C65 H65 118.4
C65 C66 C61 118.9(2)
C65 C66 C661 116.1(2)
C61 C66 C661 124.9(2)
C62 C621 H62A 109.5
C62 C621 H62B 109.5
H62A C621 H62B 109.5
C62 C621 H62C 109.5
H62A C621 H62C 109.5
H62B C621 H62C 109.5
C64 C641 H64A 109.5
C64 C641 H64B 109.5
H64A C641 H64B 109.5
C64 C641 H64C 109.5
H64A C641 H64C 109.5
H64B C641 H64C 109.5
C66 C661 H66A 109.5
C66 C661 H66B 109.5
H66A C661 H66B 109.5
C66 C661 H66C 109.5
H66A C661 H66C 109.5
H66B C661 H66C 109.5
C76 C71 C72 118.6(2)
C76 C71 P1 118.85(16)
C72 C71 P1 122.57(19)
C73 C72 C71 118.2(2)
C73 C72 C721 115.2(2)
C71 C72 C721 126.5(2)
C74 C73 C72 123.4(2)
C74 C73 H73 118.3
C72 C73 H73 118.3
C73 C74 C75 117.3(2)
C73 C74 C741 120.6(2)
C75 C74 C741 122.2(2)
C74 C75 C76 122.2(2)
C74 C75 H75 118.9
C76 C75 H75 118.9
C75 C76 C71 119.7(2)
C75 C76 C761 115.8(2)
C71 C76 C761 124.3(2)
C72 C721 H72A 109.5
C72 C721 H72B 109.5
H72A C721 H72B 109.5
C72 C721 H72C 109.5
H72A C721 H72C 109.5
H72B C721 H72C 109.5
C74 C741 H74A 109.5
C74 C741 H74B 109.5
H74A C741 H74B 109.5
C74 C741 H74C 109.5
H74A C741 H74C 109.5
H74B C741 H74C 109.5
C76 C761 H76A 109.5
C76 C761 H76B 109.5
H76A C761 H76B 109.5
C76 C761 H76C 109.5
H76A C761 H76C 109.5
H76B C761 H76C 109.5
Cl2 B1 Cl3 111.96(16)
Cl2 B1 Cl1 106.42(15)
Cl3 B1 Cl1 105.67(14)
Cl2 B1 P1 115.82(14)
Cl3 B1 P1 110.17(15)
Cl1 B1 P1 106.05(14)
B1 Cl1 Al1 107.88(9)

loop_
_geom_bond_atom_site_label_1
_geom_bond_atom_site_label_2
_geom_bond_distance
C1 C2 1.356(3)
C1 P1 1.814(3)
C1 Al1 2.049(2)
C2 C31 1.460(3)
C2 H2 0.9600
C31 C36 1.388(4)
C31 C32 1.397(3)
C32 C33 1.372(4)
C32 H32 0.9600
C33 C34 1.383(5)
C33 H33 0.9600
C34 C35 1.380(5)
C34 H34 0.9600
C35 C36 1.380(4)
C35 H35 0.9600
C36 H36 0.9600
Al1 C4 2.019(3)
Al1 C5 2.022(3)
Al1 Cl1 2.4004(10)
C4 C43 1.515(4)
C4 C42 1.518(4)
C4 C41 1.541(4)
C41 H41A 0.9599
C41 H41B 0.9599
C41 H41C 0.9599
C42 H42A 0.9599
C42 H42B 0.9599
C42 H42C 0.9599
C43 H43A 0.9599
C43 H43B 0.9599
C43 H43C 0.9599
C5 C53 1.515(4)
C5 C52 1.532(4)
C5 C51 1.533(4)
C51 H51A 0.9599
C51 H51B 0.9599
C51 H51C 0.9599
C52 H52A 0.9599
C52 H52B 0.9599
C52 H52C 0.9599
C53 H53A 0.9599
C53 H53B 0.9599
C53 H53C 0.9599
P1 C61 1.841(3)
P1 C71 1.841(2)
P1 B1 2.049(3)
C61 C62 1.413(3)
C61 C66 1.421(3)
C62 C63 1.390(4)
C62 C621 1.507(4)
C63 C64 1.387(4)
C63 H63 0.9600
C64 C65 1.374(4)
C64 C641 1.501(4)
C65 C66 1.392(4)
C65 H65 0.9600
C66 C661 1.506(4)
C621 H62A 0.9599
C621 H62B 0.9599
C621 H62C 0.9599
C641 H64A 0.9599
C641 H64B 0.9599
C641 H64C 0.9599
C661 H66A 0.9599
C661 H66B 0.9599
C661 H66C 0.9599
C71 C76 1.406(4)
C71 C72 1.428(3)
C72 C73 1.391(3)
C72 C721 1.503(4)
C73 C74 1.382(4)
C73 H73 0.9600
C74 C75 1.385(3)
C74 C741 1.503(3)
C75 C76 1.393(3)
C75 H75 0.9600
C76 C761 1.512(3)
C721 H72A 0.9599
C721 H72B 0.9599
C721 H72C 0.9599
C741 H74A 0.9599
C741 H74B 0.9599
C741 H74C 0.9599
C761 H76A 0.9599
C761 H76B 0.9599
C761 H76C 0.9599
B1 Cl2 1.811(3)
B1 Cl3 1.829(3)
B1 Cl1 1.932(3)

loop_
_geom_torsion_atom_site_label_1
_geom_torsion_atom_site_label_2
_geom_torsion_atom_site_label_3
_geom_torsion_atom_site_label_4
_geom_torsion
P1 C1 C2 C31 172.4(2)
Al1 C1 C2 C31 -20.8(4)
C1 C2 C31 C36 -27.5(4)
C1 C2 C31 C32 155.2(3)
C36 C31 C32 C33 3.2(4)
C2 C31 C32 C33 -179.4(3)
C31 C32 C33 C34 -1.4(5)
C32 C33 C34 C35 -0.9(5)
C33 C34 C35 C36 1.3(5)
C34 C35 C36 C31 0.6(5)
C32 C31 C36 C35 -2.8(4)
C2 C31 C36 C35 179.8(3)
C2 C1 P1 C61 -90.0(2)
Al1 C1 P1 C61 102.69(14)
C2 C1 P1 C71 30.4(2)
Al1 C1 P1 C71 -136.86(14)
C2 C1 P1 B1 155.68(19)
Al1 C1 P1 B1 -11.61(18)
C1 P1 C61 C62 5.9(2)
C71 P1 C61 C62 -114.50(19)
B1 P1 C61 C62 121.97(19)
C1 P1 C61 C66 -173.49(15)
C71 P1 C61 C66 66.08(18)
B1 P1 C61 C66 -57.45(18)
C66 C61 C62 C63 3.5(3)
P1 C61 C62 C63 -175.94(16)
C66 C61 C62 C621 -171.5(2)
P1 C61 C62 C621 9.1(3)
C61 C62 C63 C64 -1.3(3)
C621 C62 C63 C64 174.2(2)
C62 C63 C64 C65 -1.3(3)
C62 C63 C64 C641 -179.8(2)
C63 C64 C65 C66 1.7(3)
C641 C64 C65 C66 -179.8(2)
C64 C65 C66 C61 0.4(3)
C64 C65 C66 C661 -176.1(2)
C62 C61 C66 C65 -3.1(3)
P1 C61 C66 C65 176.39(16)
C62 C61 C66 C661 173.2(2)
P1 C61 C66 C661 -7.4(3)
C1 P1 C71 C76 73.6(2)
C61 P1 C71 C76 -162.93(19)
B1 P1 C71 C76 -46.5(2)
C1 P1 C71 C72 -106.9(2)
C61 P1 C71 C72 16.6(2)
B1 P1 C71 C72 133.0(2)
C76 C71 C72 C73 7.7(3)
P1 C71 C72 C73 -171.81(19)
C76 C71 C72 C721 -168.6(3)
P1 C71 C72 C721 11.9(4)
C71 C72 C73 C74 -1.3(4)
C721 C72 C73 C74 175.5(2)
C72 C73 C74 C75 -5.2(4)
C72 C73 C74 C741 174.9(2)
C73 C74 C75 C76 5.3(4)
C741 C74 C75 C76 -174.8(2)
C74 C75 C76 C71 1.1(4)
C74 C75 C76 C761 -174.2(2)
C72 C71 C76 C75 -7.7(3)
P1 C71 C76 C75 171.87(19)
C72 C71 C76 C761 167.2(2)
P1 C71 C76 C761 -13.3(3)

loop_
_platon_squeeze_void_nr
_platon_squeeze_void_average_x
_platon_squeeze_void_average_y
_platon_squeeze_void_average_z
_platon_squeeze_void_volume
_platon_squeeze_void_count_electrons
_platon_squeeze_void_content
1 0.000 0.000 -0.007 476 95 ' '
2 0.333 0.667 0.397 477 95 ' '
3 0.667 0.333 0.063 477 95 ' '
